data_4086537
loop_
_publ_author_name
'Chiu, Hsin-Chun'
'Pearce, Adam J.'
'Dunn, Peter L.'
'Cramer, Christopher J.'
'Tonks, Ian A.'

_publ_section_title
;
 \b-Oxo-\d-diimine Nickel Complexes: A Comparison of Tautomeric Active
 Species in Ethylene Polymerization Catalysis
;
_journal_issue 12
_journal_name_full Organometallics
_journal_page_first 2076
_journal_paper_doi 10.1021/acs.organomet.6b00256
_journal_volume 35
_journal_year 2016
_chemical_formula_moiety 'C37 H51 N3 Ni O'
_chemical_formula_sum 'C37 H51 N3 Ni O'
_chemical_formula_weight 612.51
_space_group_crystal_system orthorhombic
_space_group_IT_number 29
_space_group_name_Hall 'P 2c -2ac'
_space_group_name_H-M_alt 'P c a 21'
_symmetry_space_group_name_Hall 'P 2c -2ac'
_symmetry_space_group_name_H-M 'P c a 21'
_atom_sites_solution_hydrogens mixed
_audit_creation_method SHELXL-2014/7
_cell_angle_alpha 90
_cell_angle_beta 90
_cell_angle_gamma 90
_cell_formula_units_Z 4
_cell_length_a 18.1208(8)
_cell_length_b 8.5678(4)
_cell_length_c 21.5224(9)
_cell_measurement_reflns_used 9045
_cell_measurement_temperature 123(2)
_cell_measurement_theta_max 77.31
_cell_measurement_theta_min 3.19
_cell_volume 3341.5(3)
_computing_cell_refinement 'SAINT, Bruker'
_computing_data_collection 'SMART, Bruker'
_computing_data_reduction 'SAINT, Bruker'
_computing_structure_refinement 'SHELXL-2014/7 (Sheldrick, 2014)'
_diffrn_ambient_temperature 123(2)
_diffrn_measured_fraction_theta_full 0.996
_diffrn_measured_fraction_theta_max 0.996
_diffrn_measurement_device_type 'SADABS, R. Blessing, 1995'
_diffrn_measurement_method 'area detector, omega scans per phi'
_diffrn_radiation_type CuK\a
_diffrn_radiation_wavelength 1.54178
_diffrn_reflns_av_R_equivalents 0.0445
_diffrn_reflns_av_unetI/netI 0.0188
_diffrn_reflns_Laue_measured_fraction_full 0.996
_diffrn_reflns_Laue_measured_fraction_max 0.996
_diffrn_reflns_limit_h_max 21
_diffrn_reflns_limit_h_min -22
_diffrn_reflns_limit_k_max 10
_diffrn_reflns_limit_k_min -10
_diffrn_reflns_limit_l_max 27
_diffrn_reflns_limit_l_min -27
_diffrn_reflns_number 96677
_diffrn_reflns_point_group_measured_fraction_full 0.998
_diffrn_reflns_point_group_measured_fraction_max 0.996
_diffrn_reflns_theta_full 67.679
_diffrn_reflns_theta_max 77.614
_diffrn_reflns_theta_min 5.297
_diffrn_source normal
_exptl_absorpt_coefficient_mu 1.071
_exptl_absorpt_correction_T_max 0.7541
_exptl_absorpt_correction_T_min 0.5757
_exptl_absorpt_correction_type multi-scan
_exptl_crystal_colour Orange
_exptl_crystal_density_diffrn 1.218
_exptl_crystal_description Block
_exptl_crystal_F_000 1320
_exptl_crystal_size_max 0.5
_exptl_crystal_size_mid 0.2
_exptl_crystal_size_min 0.2
_refine_diff_density_max 0.404
_refine_diff_density_min -0.507
_refine_diff_density_rms 0.049
_refine_ls_abs_structure_details
;
 Refined as an inversion twin.
;
_refine_ls_abs_structure_Flack 0.06(2)
_refine_ls_extinction_method none
_refine_ls_goodness_of_fit_ref 1.067
_refine_ls_hydrogen_treatment mixed
_refine_ls_matrix_type full
_refine_ls_number_parameters 395
_refine_ls_number_reflns 7081
_refine_ls_number_restraints 1
_refine_ls_restrained_S_all 1.067
_refine_ls_R_factor_all 0.0301
_refine_ls_R_factor_gt 0.0299
_refine_ls_shift/su_max 0.000
_refine_ls_shift/su_mean 0.000
_refine_ls_structure_factor_coef Fsqd
_refine_ls_weighting_details 'w=1/[\s^2^(Fo^2^)+(0.0522P)^2^+0.8603P] where P=(Fo^2^+2Fc^2^)/3'
_refine_ls_weighting_scheme calc
_refine_ls_wR_factor_gt 0.0808
_refine_ls_wR_factor_ref 0.0811
_reflns_Friedel_coverage 0.947
_reflns_Friedel_fraction_full 0.999
_reflns_Friedel_fraction_max 0.997
_reflns_number_gt 7033
_reflns_number_total 7082
_reflns_threshold_expression 'I > 2\s(I)'
_cod_data_source_file om6b00256_si_007.cif
_cod_data_source_block 16028_a
_cod_depositor_comments 'Adding full bibliography for 4086532--4086539.cif.'
_cod_database_code 4086537
_shelx_shelxl_version_number 2014/7
_shelx_space_group_comment
;
The symmetry employed for this shelxl refinement is uniquely defined
by the following loop, which should always be used as a source of
symmetry information in preference to the above space-group names.
They are only intended as comments.
;

loop_
_space_group_symop_operation_xyz
'x, y, z'
'-x, -y, z+1/2'
'x+1/2, -y, z'
'-x+1/2, y, z+1/2'

loop_
_atom_site_label
_atom_site_type_symbol
_atom_site_fract_x
_atom_site_fract_y
_atom_site_fract_z
_atom_site_U_iso_or_equiv
_atom_site_adp_type
_atom_site_occupancy
_atom_site_site_symmetry_order
_atom_site_calc_flag
_atom_site_refinement_flags_posn
_atom_site_refinement_flags_adp
Ni1 Ni 0.47667(2) 0.45613(4) 0.48386(2) 0.01616(10) Uani 1 1 d . .
N1 N 0.46115(10) 0.5471(2) 0.40368(9) 0.0176(3) Uani 1 1 d . .
C1 C 0.39466(13) 0.5897(3) 0.30486(11) 0.0265(5) Uani 1 1 d . .
H1A H 0.4385 0.5625 0.2805 0.040 Uiso 1 1 calc R U
H1B H 0.3908 0.7035 0.3082 0.040 Uiso 1 1 calc R U
H1C H 0.3505 0.5485 0.2843 0.040 Uiso 1 1 calc R U
O1 O 0.38366(7) 0.34614(15) 0.48623(8) 0.0170(3) Uani 1 1 d . .
C2 C 0.40110(12) 0.5193(3) 0.36943(10) 0.0190(4) Uani 1 1 d . .
N2 N 0.28994(10) 0.1580(2) 0.55457(8) 0.0188(3) Uani 1 1 d . .
N3 N 0.49733(10) 0.3483(2) 0.56006(8) 0.0191(3) Uani 1 1 d . .
C3 C 0.34102(12) 0.4274(3) 0.38747(10) 0.0206(4) Uani 1 1 d . .
H3 H 0.3012 0.4200 0.3589 0.025 Uiso 1 1 calc R U
C5 C 0.26711(11) 0.2529(2) 0.45147(10) 0.0198(4) Uani 1 1 d . .
H5 H 0.2332 0.2529 0.4178 0.024 Uiso 1 1 calc R U
C4 C 0.33371(11) 0.3451(2) 0.44330(10) 0.0167(4) Uani 1 1 d . .
C20 C 0.27060(11) 0.0730(2) 0.60940(10) 0.0181(4) Uani 1 1 d . .
C8 C 0.51724(11) 0.6411(3) 0.37446(10) 0.0176(4) Uani 1 1 d . .
C7 C 0.17797(12) 0.0725(3) 0.50165(11) 0.0234(4) Uani 1 1 d . .
H7A H 0.1532 0.0851 0.4615 0.035 Uiso 1 1 calc R U
H7B H 0.1454 0.1092 0.5349 0.035 Uiso 1 1 calc R U
H7C H 0.1897 -0.0379 0.5083 0.035 Uiso 1 1 calc R U
C6 C 0.24802(11) 0.1665(2) 0.50204(9) 0.0180(4) Uani 1 1 d . .
C21 C 0.29931(12) -0.0767(3) 0.61896(11) 0.0220(4) Uani 1 1 d . .
C9 C 0.51271(12) 0.8045(3) 0.37585(11) 0.0218(4) Uani 1 1 d . .
C22 C 0.28384(13) -0.1530(3) 0.67503(11) 0.0240(4) Uani 1 1 d . .
H22 H 0.3037 -0.2540 0.6824 0.029 Uiso 1 1 calc R U
C10 C 0.56732(13) 0.8914(3) 0.34562(11) 0.0260(5) Uani 1 1 d . .
H10 H 0.5643 1.0020 0.3453 0.031 Uiso 1 1 calc R U
C23 C 0.24006(13) -0.0834(3) 0.71996(10) 0.0242(4) Uani 1 1 d . .
H23 H 0.2308 -0.1356 0.7581 0.029 Uiso 1 1 calc R U
C11 C 0.62600(13) 0.8179(3) 0.31604(11) 0.0275(5) Uani 1 1 d . .
H11 H 0.6628 0.8780 0.2956 0.033 Uiso 1 1 calc R U
C24 C 0.20978(13) 0.0625(3) 0.70915(11) 0.0230(4) Uani 1 1 d . .
H24 H 0.1790 0.1087 0.7398 0.028 Uiso 1 1 calc R U
C12 C 0.63040(13) 0.6578(3) 0.31652(11) 0.0248(5) Uani 1 1 d . .
H12 H 0.6710 0.6084 0.2967 0.030 Uiso 1 1 calc R U
C25 C 0.22382(11) 0.1425(2) 0.65402(10) 0.0197(4) Uani 1 1 d . .
C13 C 0.57682(12) 0.5656(3) 0.34532(10) 0.0198(4) Uani 1 1 d . .
C26 C 0.34563(14) -0.1597(3) 0.57014(11) 0.0283(5) Uani 1 1 d . .
H26 H 0.3535 -0.0855 0.5349 0.034 Uiso 1 1 calc R U
C14 C 0.45138(13) 0.8935(3) 0.40896(13) 0.0289(5) Uani 1 1 d . .
H14 H 0.4173 0.8166 0.4290 0.035 Uiso 1 1 calc R U
C28 C 0.30562(17) -0.3035(3) 0.54456(14) 0.0396(6) Uani 1 1 d . .
H28A H 0.2574 -0.2724 0.5280 0.059 Uiso 1 1 calc R U
H28B H 0.2986 -0.3797 0.5780 0.059 Uiso 1 1 calc R U
H28C H 0.3352 -0.3504 0.5113 0.059 Uiso 1 1 calc R U
C15 C 0.48213(14) 1.0016(4) 0.45894(13) 0.0318(5) Uani 1 1 d . .
H15A H 0.5182 1.0727 0.4403 0.048 Uiso 1 1 calc R U
H15B H 0.5061 0.9393 0.4913 0.048 Uiso 1 1 calc R U
H15C H 0.4418 1.0622 0.4773 0.048 Uiso 1 1 calc R U
C27 C 0.42151(15) -0.2047(4) 0.59580(14) 0.0384(6) Uani 1 1 d . .
H27A H 0.4510 -0.2525 0.5627 0.058 Uiso 1 1 calc R U
H27B H 0.4154 -0.2793 0.6299 0.058 Uiso 1 1 calc R U
H27C H 0.4467 -0.1111 0.6112 0.058 Uiso 1 1 calc R U
C16 C 0.4065(2) 0.9944(5) 0.36261(18) 0.0573(10) Uani 1 1 d . .
H16A H 0.4374 1.0804 0.3475 0.086 Uiso 1 1 calc R U
H16B H 0.3629 1.0368 0.3836 0.086 Uiso 1 1 calc R U
H16C H 0.3910 0.9298 0.3274 0.086 Uiso 1 1 calc R U
C29 C 0.19041(12) 0.3034(3) 0.64386(10) 0.0217(4) Uani 1 1 d . .
H29 H 0.1950 0.3300 0.5988 0.026 Uiso 1 1 calc R U
C17 C 0.58322(12) 0.3886(3) 0.34273(11) 0.0243(4) Uani 1 1 d . .
H17 H 0.5478 0.3441 0.3737 0.029 Uiso 1 1 calc R U
C18 C 0.5611(2) 0.3292(3) 0.27864(14) 0.0436(7) Uani 1 1 d . .
H18A H 0.5909 0.3816 0.2469 0.065 Uiso 1 1 calc R U
H18B H 0.5088 0.3513 0.2714 0.065 Uiso 1 1 calc R U
H18C H 0.5695 0.2163 0.2764 0.065 Uiso 1 1 calc R U
C19 C 0.66045(16) 0.3306(3) 0.35936(16) 0.0415(7) Uani 1 1 d . .
H19A H 0.6599 0.2165 0.3630 0.062 Uiso 1 1 calc R U
H19B H 0.6758 0.3764 0.3990 0.062 Uiso 1 1 calc R U
H19C H 0.6952 0.3615 0.3267 0.062 Uiso 1 1 calc R U
C32 C 0.56780(12) 0.5697(3) 0.49612(10) 0.0255(5) Uani 1 1 d . .
H32A H 0.6051 0.5316 0.4669 0.038 Uiso 1 1 calc R U
H32B H 0.5852 0.5539 0.5388 0.038 Uiso 1 1 calc R U
H32C H 0.5592 0.6812 0.4889 0.038 Uiso 1 1 calc R U
C31 C 0.10854(13) 0.3085(3) 0.66133(13) 0.0316(5) Uani 1 1 d . .
H31A H 0.0884 0.4118 0.6515 0.047 Uiso 1 1 calc R U
H31B H 0.1031 0.2882 0.7059 0.047 Uiso 1 1 calc R U
H31C H 0.0817 0.2288 0.6377 0.047 Uiso 1 1 calc R U
C30 C 0.23330(14) 0.4252(3) 0.68123(14) 0.0314(5) Uani 1 1 d . .
H30A H 0.2851 0.4250 0.6681 0.047 Uiso 1 1 calc R U
H30B H 0.2303 0.3999 0.7256 0.047 Uiso 1 1 calc R U
H30C H 0.2120 0.5287 0.6740 0.047 Uiso 1 1 calc R U
C33 C 0.55956(13) 0.2662(3) 0.56766(11) 0.0249(5) Uani 1 1 d . .
H33 H 0.5946 0.2656 0.5349 0.030 Uiso 1 1 calc R U
C34 C 0.57530(15) 0.1820(3) 0.62116(12) 0.0328(6) Uani 1 1 d . .
H34 H 0.6199 0.1245 0.6247 0.039 Uiso 1 1 calc R U
C35 C 0.52469(16) 0.1836(3) 0.66912(13) 0.0356(6) Uani 1 1 d . .
H35 H 0.5338 0.1269 0.7063 0.043 Uiso 1 1 calc R U
C36 C 0.46063(17) 0.2693(3) 0.66207(12) 0.0343(5) Uani 1 1 d . .
H36 H 0.4252 0.2728 0.6946 0.041 Uiso 1 1 calc R U
C37 C 0.44854(13) 0.3500(3) 0.60719(11) 0.0244(4) Uani 1 1 d . .
H37 H 0.4043 0.4086 0.6027 0.029 Uiso 1 1 calc R U
H1 H 0.3316(17) 0.203(3) 0.5539(14) 0.020(6) Uiso 1 1 d . .

loop_
_atom_site_aniso_label
_atom_site_aniso_U_11
_atom_site_aniso_U_22
_atom_site_aniso_U_33
_atom_site_aniso_U_23
_atom_site_aniso_U_13
_atom_site_aniso_U_12
Ni1 0.01473(16) 0.01941(17) 0.01435(17) 0.00044(15) -0.00083(14) -0.00114(11)
N1 0.0162(8) 0.0203(9) 0.0162(8) -0.0003(6) 0.0017(7) -0.0014(6)
C1 0.0268(11) 0.0338(12) 0.0188(10) 0.0068(9) -0.0026(8) -0.0075(10)
O1 0.0145(6) 0.0201(6) 0.0165(6) 0.0013(6) -0.0011(6) -0.0010(5)
C2 0.0204(10) 0.0206(10) 0.0161(9) 0.0016(8) -0.0004(7) -0.0001(8)
N2 0.0146(8) 0.0237(9) 0.0182(8) 0.0033(7) 0.0003(6) -0.0018(7)
N3 0.0186(8) 0.0212(8) 0.0176(8) -0.0021(7) -0.0025(7) -0.0010(7)
C3 0.0176(9) 0.0242(10) 0.0200(10) 0.0023(8) -0.0035(7) -0.0011(8)
C5 0.0166(10) 0.0238(10) 0.0192(10) 0.0028(8) -0.0033(8) -0.0026(8)
C4 0.0155(9) 0.0172(9) 0.0175(9) 0.0007(7) 0.0006(7) 0.0020(7)
C20 0.0147(9) 0.0210(9) 0.0184(10) 0.0016(8) -0.0009(7) -0.0030(7)
C8 0.0169(9) 0.0229(10) 0.0131(9) 0.0003(8) -0.0011(7) -0.0026(7)
C7 0.0182(10) 0.0272(11) 0.0248(11) 0.0056(8) -0.0019(8) -0.0058(8)
C6 0.0148(9) 0.0188(9) 0.0203(10) -0.0005(7) 0.0008(7) 0.0009(7)
C21 0.0190(10) 0.0252(11) 0.0218(10) 0.0006(8) 0.0008(8) 0.0002(8)
C9 0.0198(10) 0.0235(10) 0.0221(10) 0.0008(9) -0.0028(8) -0.0015(8)
C22 0.0255(10) 0.0202(10) 0.0262(11) 0.0051(8) -0.0018(8) 0.0005(8)
C10 0.0295(11) 0.0220(11) 0.0265(11) 0.0033(9) -0.0035(9) -0.0069(9)
C23 0.0244(11) 0.0278(11) 0.0204(11) 0.0041(8) 0.0000(8) -0.0040(9)
C11 0.0262(11) 0.0352(13) 0.0211(10) 0.0046(9) 0.0017(9) -0.0125(10)
C24 0.0203(10) 0.0291(12) 0.0196(11) 0.0006(8) 0.0004(8) -0.0011(8)
C12 0.0206(10) 0.0345(12) 0.0192(10) -0.0016(9) 0.0039(8) -0.0036(9)
C25 0.0166(9) 0.0226(10) 0.0197(10) -0.0018(8) -0.0002(8) -0.0004(8)
C13 0.0184(10) 0.0263(10) 0.0149(9) -0.0019(8) -0.0016(8) -0.0021(8)
C26 0.0311(12) 0.0284(12) 0.0255(11) 0.0022(9) 0.0061(9) 0.0087(9)
C14 0.0230(11) 0.0224(11) 0.0414(14) -0.0037(10) 0.0006(10) 0.0012(9)
C28 0.0437(15) 0.0363(14) 0.0387(15) -0.0103(11) 0.0001(12) 0.0101(12)
C15 0.0312(12) 0.0300(12) 0.0343(13) -0.0060(11) 0.0037(9) -0.0001(10)
C27 0.0293(13) 0.0438(15) 0.0421(15) -0.0015(12) 0.0048(11) 0.0111(12)
C16 0.054(2) 0.0564(19) 0.062(2) -0.0195(18) -0.0244(17) 0.0297(17)
C29 0.0211(10) 0.0248(10) 0.0192(10) -0.0004(8) 0.0012(8) 0.0040(8)
C17 0.0226(10) 0.0263(11) 0.0240(11) -0.0033(9) 0.0039(8) 0.0014(8)
C18 0.0629(19) 0.0310(14) 0.0369(15) -0.0119(11) -0.0124(14) 0.0052(13)
C19 0.0331(13) 0.0339(14) 0.0576(19) -0.0062(12) -0.0073(13) 0.0098(11)
C32 0.0217(10) 0.0313(11) 0.0234(12) 0.0007(8) -0.0039(8) -0.0089(8)
C31 0.0218(11) 0.0385(14) 0.0345(13) 0.0016(11) 0.0003(9) 0.0071(10)
C30 0.0284(12) 0.0241(11) 0.0418(14) -0.0053(10) -0.0019(10) 0.0011(10)
C33 0.0235(10) 0.0286(11) 0.0225(11) -0.0006(9) -0.0057(8) 0.0031(9)
C34 0.0378(14) 0.0302(12) 0.0303(13) -0.0007(10) -0.0128(10) 0.0072(10)
C35 0.0523(16) 0.0320(13) 0.0226(12) 0.0057(10) -0.0100(10) 0.0009(11)
C36 0.0426(13) 0.0397(14) 0.0207(11) 0.0029(10) 0.0017(10) -0.0021(11)
C37 0.0256(11) 0.0285(11) 0.0190(10) -0.0006(8) 0.0010(8) -0.0005(9)

loop_
_atom_type_symbol
_atom_type_description
_atom_type_scat_dispersion_real
_atom_type_scat_dispersion_imag
_atom_type_scat_source
C C 0.0181 0.0091 'International Tables Vol C Tables 4.2.6.8 and 6.1.1.4'
H H 0.0000 0.0000 'International Tables Vol C Tables 4.2.6.8 and 6.1.1.4'
N N 0.0311 0.0180 'International Tables Vol C Tables 4.2.6.8 and 6.1.1.4'
O O 0.0492 0.0322 'International Tables Vol C Tables 4.2.6.8 and 6.1.1.4'
Ni Ni -3.0029 0.5091 'International Tables Vol C Tables 4.2.6.8 and 6.1.1.4'

loop_
_geom_angle_atom_site_label_1
_geom_angle_atom_site_label_2
_geom_angle_atom_site_label_3
_geom_angle
N1 Ni1 N3 174.27(8)
N1 Ni1 O1 95.41(7)
N3 Ni1 O1 85.00(7)
N1 Ni1 C32 92.49(9)
N3 Ni1 C32 87.66(9)
O1 Ni1 C32 170.56(9)
C2 N1 C8 115.68(18)
C2 N1 Ni1 122.99(15)
C8 N1 Ni1 121.16(14)
C2 C1 H1A 109.5
C2 C1 H1B 109.5
H1A C1 H1B 109.5
C2 C1 H1C 109.5
H1A C1 H1C 109.5
H1B C1 H1C 109.5
C4 O1 Ni1 126.52(14)
N1 C2 C3 125.55(19)
N1 C2 C1 119.77(19)
C3 C2 C1 114.69(19)
C6 N2 C20 125.05(18)
C6 N2 H1 117(2)
C20 N2 H1 118(2)
C33 N3 C37 117.8(2)
C33 N3 Ni1 121.43(16)
C37 N3 Ni1 120.71(16)
C2 C3 C4 126.6(2)
C2 C3 H3 116.7
C4 C3 H3 116.7
C6 C5 C4 127.13(19)
C6 C5 H5 116.4
C4 C5 H5 116.4
O1 C4 C3 122.93(19)
O1 C4 C5 119.90(18)
C3 C4 C5 117.15(19)
C21 C20 C25 120.64(19)
C21 C20 N2 119.79(19)
C25 C20 N2 119.55(18)
C9 C8 C13 120.93(19)
C9 C8 N1 120.48(19)
C13 C8 N1 118.58(19)
C6 C7 H7A 109.5
C6 C7 H7B 109.5
H7A C7 H7B 109.5
C6 C7 H7C 109.5
H7A C7 H7C 109.5
H7B C7 H7C 109.5
C5 C6 N2 123.38(19)
C5 C6 C7 120.09(19)
N2 C6 C7 116.53(18)
C20 C21 C22 118.7(2)
C20 C21 C26 122.2(2)
C22 C21 C26 119.1(2)
C10 C9 C8 118.7(2)
C10 C9 C14 117.8(2)
C8 C9 C14 123.5(2)
C23 C22 C21 121.0(2)
C23 C22 H22 119.5
C21 C22 H22 119.5
C11 C10 C9 120.9(2)
C11 C10 H10 119.6
C9 C10 H10 119.6
C24 C23 C22 119.9(2)
C24 C23 H23 120.1
C22 C23 H23 120.1
C12 C11 C10 119.5(2)
C12 C11 H11 120.2
C10 C11 H11 120.2
C23 C24 C25 121.0(2)
C23 C24 H24 119.5
C25 C24 H24 119.5
C11 C12 C13 121.9(2)
C11 C12 H12 119.1
C13 C12 H12 119.1
C24 C25 C20 118.74(19)
C24 C25 C29 119.70(19)
C20 C25 C29 121.55(19)
C12 C13 C8 118.1(2)
C12 C13 C17 119.6(2)
C8 C13 C17 122.25(19)
C21 C26 C27 111.4(2)
C21 C26 C28 111.3(2)
C27 C26 C28 110.6(2)
C21 C26 H26 107.8
C27 C26 H26 107.8
C28 C26 H26 107.8
C9 C14 C15 111.5(2)
C9 C14 C16 111.1(2)
C15 C14 C16 107.9(2)
C9 C14 H14 108.8
C15 C14 H14 108.8
C16 C14 H14 108.8
C26 C28 H28A 109.5
C26 C28 H28B 109.5
H28A C28 H28B 109.5
C26 C28 H28C 109.5
H28A C28 H28C 109.5
H28B C28 H28C 109.5
C14 C15 H15A 109.5
C14 C15 H15B 109.5
H15A C15 H15B 109.5
C14 C15 H15C 109.5
H15A C15 H15C 109.5
H15B C15 H15C 109.5
C26 C27 H27A 109.5
C26 C27 H27B 109.5
H27A C27 H27B 109.5
C26 C27 H27C 109.5
H27A C27 H27C 109.5
H27B C27 H27C 109.5
C14 C16 H16A 109.5
C14 C16 H16B 109.5
H16A C16 H16B 109.5
C14 C16 H16C 109.5
H16A C16 H16C 109.5
H16B C16 H16C 109.5
C25 C29 C30 109.90(18)
C25 C29 C31 112.1(2)
C30 C29 C31 110.1(2)
C25 C29 H29 108.2
C30 C29 H29 108.2
C31 C29 H29 108.2
C13 C17 C18 110.3(2)
C13 C17 C19 112.7(2)
C18 C17 C19 110.1(2)
C13 C17 H17 107.9
C18 C17 H17 107.9
C19 C17 H17 107.9
C17 C18 H18A 109.5
C17 C18 H18B 109.5
H18A C18 H18B 109.5
C17 C18 H18C 109.5
H18A C18 H18C 109.5
H18B C18 H18C 109.5
C17 C19 H19A 109.5
C17 C19 H19B 109.5
H19A C19 H19B 109.5
C17 C19 H19C 109.5
H19A C19 H19C 109.5
H19B C19 H19C 109.5
Ni1 C32 H32A 109.5
Ni1 C32 H32B 109.5
H32A C32 H32B 109.5
Ni1 C32 H32C 109.5
H32A C32 H32C 109.5
H32B C32 H32C 109.5
C29 C31 H31A 109.5
C29 C31 H31B 109.5
H31A C31 H31B 109.5
C29 C31 H31C 109.5
H31A C31 H31C 109.5
H31B C31 H31C 109.5
C29 C30 H30A 109.5
C29 C30 H30B 109.5
H30A C30 H30B 109.5
C29 C30 H30C 109.5
H30A C30 H30C 109.5
H30B C30 H30C 109.5
N3 C33 C34 123.2(2)
N3 C33 H33 118.4
C34 C33 H33 118.4
C35 C34 C33 118.6(2)
C35 C34 H34 120.7
C33 C34 H34 120.7
C34 C35 C36 118.8(2)
C34 C35 H35 120.6
C36 C35 H35 120.6
C35 C36 C37 119.4(3)
C35 C36 H36 120.3
C37 C36 H36 120.3
N3 C37 C36 122.2(2)
N3 C37 H37 118.9
C36 C37 H37 118.9

loop_
_geom_bond_atom_site_label_1
_geom_bond_atom_site_label_2
_geom_bond_distance
Ni1 N1 1.9145(19)
Ni1 N3 1.9192(19)
Ni1 O1 1.9317(13)
Ni1 C32 1.935(2)
N1 C2 1.336(3)
N1 C8 1.441(3)
C1 C2 1.519(3)
C1 H1A 0.9800
C1 H1B 0.9800
C1 H1C 0.9800
O1 C4 1.293(3)
C2 C3 1.399(3)
N2 C6 1.364(3)
N2 C20 1.431(3)
N2 H1 0.85(3)
N3 C33 1.339(3)
N3 C37 1.346(3)
C3 C4 1.399(3)
C3 H3 0.9500
C5 C6 1.361(3)
C5 C4 1.453(3)
C5 H5 0.9500
C20 C21 1.399(3)
C20 C25 1.412(3)
C8 C9 1.402(3)
C8 C13 1.407(3)
C7 C6 1.503(3)
C7 H7A 0.9800
C7 H7B 0.9800
C7 H7C 0.9800
C21 C22 1.401(3)
C21 C26 1.521(3)
C9 C10 1.399(3)
C9 C14 1.525(3)
C22 C23 1.386(3)
C22 H22 0.9500
C10 C11 1.390(4)
C10 H10 0.9500
C23 C24 1.384(3)
C23 H23 0.9500
C11 C12 1.375(4)
C11 H11 0.9500
C24 C25 1.394(3)
C24 H24 0.9500
C12 C13 1.397(3)
C12 H12 0.9500
C25 C29 1.522(3)
C13 C17 1.521(3)
C26 C27 1.531(4)
C26 C28 1.532(4)
C26 H26 1.0000
C14 C15 1.525(4)
C14 C16 1.550(4)
C14 H14 1.0000
C28 H28A 0.9800
C28 H28B 0.9800
C28 H28C 0.9800
C15 H15A 0.9800
C15 H15B 0.9800
C15 H15C 0.9800
C27 H27A 0.9800
C27 H27B 0.9800
C27 H27C 0.9800
C16 H16A 0.9800
C16 H16B 0.9800
C16 H16C 0.9800
C29 C30 1.530(3)
C29 C31 1.531(3)
C29 H29 1.0000
C17 C18 1.524(4)
C17 C19 1.528(3)
C17 H17 1.0000
C18 H18A 0.9800
C18 H18B 0.9800
C18 H18C 0.9800
C19 H19A 0.9800
C19 H19B 0.9800
C19 H19C 0.9800
C32 H32A 0.9800
C32 H32B 0.9800
C32 H32C 0.9800
C31 H31A 0.9800
C31 H31B 0.9800
C31 H31C 0.9800
C30 H30A 0.9800
C30 H30B 0.9800
C30 H30C 0.9800
C33 C34 1.388(3)
C33 H33 0.9500
C34 C35 1.381(4)
C34 H34 0.9500
C35 C36 1.382(4)
C35 H35 0.9500
C36 C37 1.386(3)
C36 H36 0.9500
C37 H37 0.9500

loop_
_geom_torsion_atom_site_label_1
_geom_torsion_atom_site_label_2
_geom_torsion_atom_site_label_3
_geom_torsion_atom_site_label_4
_geom_torsion
C8 N1 C2 C3 177.9(2)
Ni1 N1 C2 C3 2.6(3)
C8 N1 C2 C1 -1.7(3)
Ni1 N1 C2 C1 -176.97(16)
N1 C2 C3 C4 -1.9(4)
C1 C2 C3 C4 177.8(2)
Ni1 O1 C4 C3 -0.2(3)
Ni1 O1 C4 C5 178.45(14)
C2 C3 C4 O1 0.5(4)
C2 C3 C4 C5 -178.2(2)
C6 C5 C4 O1 2.5(3)
C6 C5 C4 C3 -178.8(2)
C6 N2 C20 C21 97.5(3)
C6 N2 C20 C25 -83.8(3)
C2 N1 C8 C9 84.3(2)
Ni1 N1 C8 C9 -100.4(2)
C2 N1 C8 C13 -96.5(2)
Ni1 N1 C8 C13 78.8(2)
C4 C5 C6 N2 1.8(3)
C4 C5 C6 C7 -177.6(2)
C20 N2 C6 C5 177.7(2)
C20 N2 C6 C7 -2.9(3)
C25 C20 C21 C22 -3.2(3)
N2 C20 C21 C22 175.5(2)
C25 C20 C21 C26 175.8(2)
N2 C20 C21 C26 -5.5(3)
C13 C8 C9 C10 2.4(3)
N1 C8 C9 C10 -178.5(2)
C13 C8 C9 C14 -177.3(2)
N1 C8 C9 C14 1.9(3)
C20 C21 C22 C23 1.0(3)
C26 C21 C22 C23 -178.1(2)
C8 C9 C10 C11 -1.6(3)
C14 C9 C10 C11 178.1(2)
C21 C22 C23 C24 1.3(3)
C9 C10 C11 C12 0.0(4)
C22 C23 C24 C25 -1.3(3)
C10 C11 C12 C13 0.9(4)
C23 C24 C25 C20 -0.9(3)
C23 C24 C25 C29 -179.3(2)
C21 C20 C25 C24 3.2(3)
N2 C20 C25 C24 -175.50(19)
C21 C20 C25 C29 -178.4(2)
N2 C20 C25 C29 2.9(3)
C11 C12 C13 C8 -0.1(3)
C11 C12 C13 C17 178.1(2)
C9 C8 C13 C12 -1.5(3)
N1 C8 C13 C12 179.27(19)
C9 C8 C13 C17 -179.7(2)
N1 C8 C13 C17 1.1(3)
C20 C21 C26 C27 122.5(2)
C22 C21 C26 C27 -58.4(3)
C20 C21 C26 C28 -113.5(2)
C22 C21 C26 C28 65.5(3)
C10 C9 C14 C15 -58.9(3)
C8 C9 C14 C15 120.8(3)
C10 C9 C14 C16 61.5(3)
C8 C9 C14 C16 -118.8(3)
C24 C25 C29 C30 76.7(3)
C20 C25 C29 C30 -101.7(2)
C24 C25 C29 C31 -46.1(3)
C20 C25 C29 C31 135.5(2)
C12 C13 C17 C18 -75.7(3)
C8 C13 C17 C18 102.5(3)
C12 C13 C17 C19 47.7(3)
C8 C13 C17 C19 -134.1(2)
C37 N3 C33 C34 0.9(3)
Ni1 N3 C33 C34 -177.57(18)
N3 C33 C34 C35 -0.5(4)
C33 C34 C35 C36 -0.2(4)
C34 C35 C36 C37 0.5(4)
C33 N3 C37 C36 -0.6(3)
Ni1 N3 C37 C36 177.85(19)
C35 C36 C37 N3 -0.1(4)
